data_7713678
loop_
_publ_author_name
'Wang, Bing'
'Chen, Wenhao'
'Yang, Jiangnan'
'Lu, Linfang'
'Liu, Jiyong'
'Shen, Liang'
'Wu, Di'

_publ_section_title
;
 N-heterocyclic imine-based bis-gallium(I) carbene analog featuring a
 four-membered Ga2N2 ring
;
_journal_name_full 'Dalton Transactions'
_journal_paper_doi 10.1039/D3DT00782K
_journal_year 2023
_chemical_formula_moiety 'C58 H78 F6 Ga2 N6 O6 S2, 2(C6 H6)'
_chemical_formula_sum 'C70 H90 F6 Ga2 N6 O6 S2'
_chemical_formula_weight 1429.03
_space_group_crystal_system monoclinic
_space_group_IT_number 15
_space_group_name_Hall '-C 2yc'
_space_group_name_H-M_alt 'C 1 2/c 1'
_atom_sites_solution_hydrogens geom
_atom_sites_solution_primary dual
_audit_creation_date 2021-10-29
_audit_creation_method
;
Olex2 1.2
(compiled 2018.05.29 svn.r3508 for OlexSys, GUI svn.r5506)
;
_audit_update_record
;
2022-04-26 deposited with the CCDC.	2023-07-19 downloaded from the CCDC.
;
_cell_angle_alpha 90
_cell_angle_beta 105.1940(10)
_cell_angle_gamma 90
_cell_formula_units_Z 4
_cell_length_a 21.4469(7)
_cell_length_b 17.9353(6)
_cell_length_c 18.5471(6)
_cell_measurement_reflns_used 9012
_cell_measurement_temperature 170(2)
_cell_measurement_theta_max 27.10
_cell_measurement_theta_min 2.50
_cell_volume 6884.9(4)
_computing_cell_refinement 'SAINT V8.40B (Bruker Nano, Inc., 2019)'
_computing_data_collection 'Bruker Instrument Service vV6.2.14'
_computing_data_reduction 'SAINT V8.40B (Bruker Nano, Inc., 2019)'
_computing_molecular_graphics 'Olex2 (Dolomanov et al., 2009)'
_computing_publication_material 'Olex2 (Dolomanov et al., 2009)'
_computing_structure_refinement 'ShelXL (Sheldrick, 2015)'
_computing_structure_solution 'ShelXT (Sheldrick, 2015)'
_diffrn_ambient_temperature 170.0
_diffrn_measured_fraction_theta_full 0.999
_diffrn_measured_fraction_theta_max 0.999
_diffrn_measurement_device_type 'zju Bruker D8 Venture'
_diffrn_measurement_method '\f and \w scans'
_diffrn_radiation_type MoK\a
_diffrn_radiation_wavelength 0.71073
_diffrn_reflns_av_R_equivalents 0.0583
_diffrn_reflns_av_unetI/netI 0.0382
_diffrn_reflns_Laue_measured_fraction_full 0.999
_diffrn_reflns_Laue_measured_fraction_max 0.999
_diffrn_reflns_limit_h_max 27
_diffrn_reflns_limit_h_min -27
_diffrn_reflns_limit_k_max 19
_diffrn_reflns_limit_k_min -22
_diffrn_reflns_limit_l_max 23
_diffrn_reflns_limit_l_min -23
_diffrn_reflns_number 48398
_diffrn_reflns_point_group_measured_fraction_full 0.999
_diffrn_reflns_point_group_measured_fraction_max 0.999
_diffrn_reflns_theta_full 25.242
_diffrn_reflns_theta_max 27.105
_diffrn_reflns_theta_min 2.271
_diffrn_standards_number 0
_exptl_absorpt_coefficient_mu 0.915
_exptl_absorpt_correction_T_max 0.7455
_exptl_absorpt_correction_T_min 0.6992
_exptl_absorpt_correction_type multi-scan
_exptl_absorpt_process_details
;
SADABS-2016/2 (Bruker,2016/2) was used for absorption correction.
wR2(int) was 0.1093 before and 0.0546 after correction.
The Ratio of minimum to maximum transmission is 0.9379.
The \l/2 correction factor is Not present.
;
_exptl_crystal_colour colourless
_exptl_crystal_colour_primary colourless
_exptl_crystal_density_diffrn 1.379
_exptl_crystal_description block
_exptl_crystal_F_000 2992
_exptl_crystal_size_max 0.08
_exptl_crystal_size_mid 0.04
_exptl_crystal_size_min 0.03
_refine_diff_density_max 0.675
_refine_diff_density_min -0.481
_refine_diff_density_rms 0.060
_refine_ls_extinction_method none
_refine_ls_goodness_of_fit_ref 1.038
_refine_ls_hydrogen_treatment constr
_refine_ls_matrix_type full
_refine_ls_number_parameters 424
_refine_ls_number_reflns 7583
_refine_ls_number_restraints 0
_refine_ls_restrained_S_all 1.038
_refine_ls_R_factor_all 0.0386
_refine_ls_R_factor_gt 0.0307
_refine_ls_shift/su_max 0.003
_refine_ls_shift/su_mean 0.000
_refine_ls_structure_factor_coef Fsqd
_refine_ls_weighting_details 'w=1/[\s^2^(Fo^2^)+(0.0393P)^2^+5.3524P] where P=(Fo^2^+2Fc^2^)/3'
_refine_ls_weighting_scheme calc
_refine_ls_wR_factor_gt 0.0755
_refine_ls_wR_factor_ref 0.0806
_reflns_Friedel_coverage 0.000
_reflns_number_gt 6548
_reflns_number_total 7583
_reflns_threshold_expression 'I > 2\s(I)'
_cod_data_source_file d3dt00782k2.cif
_cod_data_source_block mo_211029_yjn_1021_3_0m
_cod_database_code 7713678
_shelx_shelxl_version_number 2018/3
_shelx_space_group_comment
;
The symmetry employed for this shelxl refinement is uniquely defined
by the following loop, which should always be used as a source of
symmetry information in preference to the above space-group names.
They are only intended as comments.
;
_shelx_estimated_absorpt_t_max 0.973
_shelx_estimated_absorpt_t_min 0.930
_olex2_refinement_description
;
1. Fixed Uiso
 At 1.2 times of:
  All C(H) groups
 At 1.5 times of:
  All C(H,H,H) groups
2.a Ternary CH refined with riding coordinates:
 C11(H11), C14(H14), C23(H23), C26(H26)
2.b Aromatic/amide H refined with riding coordinates:
 C3(H3), C4(H4), C7(H7), C8(H8), C9(H9), C19(H19), C20(H20), C21(H21),
 C29(H29), C30(H30), C31(H31), C32(H32), C33(H33), C34(H34)
2.c Idealised Me refined as rotating group:
 C1(H1A,H1B,H1C), C12(H12A,H12B,H12C), C13(H13A,H13B,H13C), C15(H15A,H15B,
 H15C), C16(H16A,H16B,H16C), C24(H24A,H24B,H24C), C25(H25A,H25B,H25C), C27(H27A,
 H27B,H27C), C28(H28A,H28B,H28C)
;
_olex2_submission_special_instructions 'No special instructions were received'

loop_
_space_group_symop_operation_xyz
'x, y, z'
'-x, y, -z+1/2'
'x+1/2, y+1/2, z'
'-x+1/2, y+1/2, -z+1/2'
'-x, -y, -z'
'x, -y, z-1/2'
'-x+1/2, -y+1/2, -z'
'x+1/2, -y+1/2, z-1/2'

loop_
_atom_site_label
_atom_site_type_symbol
_atom_site_fract_x
_atom_site_fract_y
_atom_site_fract_z
_atom_site_U_iso_or_equiv
_atom_site_adp_type
_atom_site_occupancy
_atom_site_site_symmetry_order
_atom_site_calc_flag
_atom_site_refinement_flags_posn
_atom_site_refinement_flags_adp
_atom_site_refinement_flags_occupancy
_atom_site_disorder_assembly
_atom_site_disorder_group
Ga1 Ga 0.31140(2) 0.72114(2) 0.53674(2) 0.01588(6) Uani 1 1 d . . . . .
S1 S 0.29582(2) 0.55168(2) 0.56958(2) 0.02307(10) Uani 1 1 d . . . . .
F1 F 0.42327(5) 0.54593(7) 0.61011(7) 0.0391(3) Uani 1 1 d . . . . .
F2 F 0.37819(6) 0.46255(7) 0.53002(7) 0.0389(3) Uani 1 1 d . . . . .
F3 F 0.37521(6) 0.45231(7) 0.64474(7) 0.0437(3) Uani 1 1 d . . . . .
O1 O 0.30418(6) 0.60922(7) 0.51615(7) 0.0260(3) Uani 1 1 d . . . . .
O2 O 0.24948(6) 0.49621(7) 0.53665(8) 0.0345(3) Uani 1 1 d . . . . .
O3 O 0.29281(6) 0.58293(8) 0.63955(7) 0.0323(3) Uani 1 1 d . . . . .
N1 N 0.26786(6) 0.75418(8) 0.43706(7) 0.0162(3) Uani 1 1 d . . . . .
N2 N 0.34512(6) 0.78447(8) 0.36672(7) 0.0181(3) Uani 1 1 d . . . . .
N3 N 0.24720(6) 0.75779(8) 0.30174(7) 0.0184(3) Uani 1 1 d . . . . .
C1 C 0.39933(8) 0.73546(10) 0.59610(10) 0.0242(4) Uani 1 1 d . . . . .
H1A H 0.429346 0.721365 0.566678 0.036 Uiso 1 1 calc GR . . . .
H1B H 0.407229 0.704282 0.640987 0.036 Uiso 1 1 calc GR . . . .
H1C H 0.405927 0.787971 0.610703 0.036 Uiso 1 1 calc GR . . . .
C2 C 0.28497(7) 0.76383(9) 0.37438(9) 0.0157(3) Uani 1 1 d . . . . .
C3 C 0.34276(8) 0.79242(10) 0.29110(9) 0.0228(4) Uani 1 1 d . . . . .
H3 H 0.377696 0.806550 0.271403 0.027 Uiso 1 1 calc R . . . .
C4 C 0.28317(8) 0.77675(10) 0.25173(9) 0.0231(4) Uani 1 1 d . . . . .
H4 H 0.267691 0.778183 0.198843 0.028 Uiso 1 1 calc R . . . .
C5 C 0.40771(7) 0.78491(9) 0.42031(9) 0.0184(3) Uani 1 1 d . . . . .
C6 C 0.44744(8) 0.72256(9) 0.42159(9) 0.0207(3) Uani 1 1 d . . . . .
C7 C 0.51173(8) 0.72800(10) 0.46369(10) 0.0251(4) Uani 1 1 d . . . . .
H7 H 0.540088 0.686981 0.465317 0.030 Uiso 1 1 calc R . . . .
C8 C 0.53455(8) 0.79212(11) 0.50292(10) 0.0267(4) Uani 1 1 d . . . . .
H8 H 0.578545 0.795155 0.530545 0.032 Uiso 1 1 calc R . . . .
C9 C 0.49379(8) 0.85194(10) 0.50226(10) 0.0236(4) Uani 1 1 d . . . . .
H9 H 0.509942 0.895048 0.530836 0.028 Uiso 1 1 calc R . . . .
C10 C 0.42939(8) 0.85032(9) 0.46048(9) 0.0202(3) Uani 1 1 d . . . . .
C11 C 0.42372(9) 0.65022(10) 0.38061(10) 0.0262(4) Uani 1 1 d . . . . .
H11 H 0.375952 0.654627 0.359235 0.031 Uiso 1 1 calc R . . . .
C12 C 0.45409(10) 0.63658(12) 0.31585(11) 0.0356(4) Uani 1 1 d . . . . .
H12A H 0.442967 0.677777 0.280062 0.053 Uiso 1 1 calc GR . . . .
H12B H 0.437608 0.589699 0.290888 0.053 Uiso 1 1 calc GR . . . .
H12C H 0.501151 0.633517 0.335077 0.053 Uiso 1 1 calc GR . . . .
C13 C 0.43603(12) 0.58397(12) 0.43381(13) 0.0410(5) Uani 1 1 d . . . . .
H13A H 0.482639 0.575178 0.451716 0.061 Uiso 1 1 calc GR . . . .
H13B H 0.414997 0.539544 0.407554 0.061 Uiso 1 1 calc GR . . . .
H13C H 0.418374 0.594548 0.476413 0.061 Uiso 1 1 calc GR . . . .
C14 C 0.38513(8) 0.91697(10) 0.45692(10) 0.0241(4) Uani 1 1 d . . . . .
H14 H 0.340274 0.897626 0.450482 0.029 Uiso 1 1 calc R . . . .
C15 C 0.40280(10) 0.96314(11) 0.52864(11) 0.0333(4) Uani 1 1 d . . . . .
H15A H 0.404772 0.930588 0.571621 0.050 Uiso 1 1 calc GR . . . .
H15B H 0.369970 1.001712 0.526340 0.050 Uiso 1 1 calc GR . . . .
H15C H 0.444980 0.986726 0.533959 0.050 Uiso 1 1 calc GR . . . .
C16 C 0.38460(11) 0.96659(11) 0.38976(12) 0.0364(5) Uani 1 1 d . . . . .
H16A H 0.428406 0.984900 0.393620 0.055 Uiso 1 1 calc GR . . . .
H16B H 0.355610 1.008994 0.388967 0.055 Uiso 1 1 calc GR . . . .
H16C H 0.369441 0.937691 0.343636 0.055 Uiso 1 1 calc GR . . . .
C17 C 0.18420(8) 0.72301(9) 0.27397(9) 0.0194(3) Uani 1 1 d . . . . .
C18 C 0.13371(8) 0.76571(10) 0.22933(9) 0.0220(3) Uani 1 1 d . . . . .
C19 C 0.07490(8) 0.72910(11) 0.19936(10) 0.0279(4) Uani 1 1 d . . . . .
H19 H 0.039355 0.756493 0.169924 0.034 Uiso 1 1 calc R . . . .
C20 C 0.06753(9) 0.65456(11) 0.21160(10) 0.0304(4) Uani 1 1 d . . . . .
H20 H 0.026798 0.631379 0.191844 0.036 Uiso 1 1 calc R . . . .
C21 C 0.11903(9) 0.61296(11) 0.25252(10) 0.0283(4) Uani 1 1 d . . . . .
H21 H 0.113420 0.561180 0.259618 0.034 Uiso 1 1 calc R . . . .
C22 C 0.17908(8) 0.64572(10) 0.28353(9) 0.0217(3) Uani 1 1 d . . . . .
C23 C 0.14047(8) 0.84656(10) 0.20812(10) 0.0262(4) Uani 1 1 d . . . . .
H23 H 0.181762 0.866613 0.240840 0.031 Uiso 1 1 calc R . . . .
C24 C 0.14359(10) 0.85184(12) 0.12631(10) 0.0363(5) Uani 1 1 d . . . . .
H24A H 0.177734 0.818887 0.118634 0.054 Uiso 1 1 calc GR . . . .
H24B H 0.153044 0.903349 0.115031 0.054 Uiso 1 1 calc GR . . . .
H24C H 0.101995 0.836657 0.093182 0.054 Uiso 1 1 calc GR . . . .
C25 C 0.08478(10) 0.89512(12) 0.21842(12) 0.0371(5) Uani 1 1 d . . . . .
H25A H 0.044764 0.880693 0.181742 0.056 Uiso 1 1 calc GR . . . .
H25B H 0.094238 0.947624 0.211157 0.056 Uiso 1 1 calc GR . . . .
H25C H 0.079679 0.888139 0.268973 0.056 Uiso 1 1 calc GR . . . .
C26 C 0.23742(8) 0.59675(10) 0.31762(10) 0.0251(4) Uani 1 1 d . . . . .
H26 H 0.267363 0.625669 0.358450 0.030 Uiso 1 1 calc R . . . .
C27 C 0.27312(10) 0.57920(12) 0.25796(12) 0.0360(5) Uani 1 1 d . . . . .
H27A H 0.244118 0.552342 0.216463 0.054 Uiso 1 1 calc GR . . . .
H27B H 0.310989 0.548230 0.279864 0.054 Uiso 1 1 calc GR . . . .
H27C H 0.287048 0.625834 0.239446 0.054 Uiso 1 1 calc GR . . . .
C28 C 0.22081(11) 0.52403(12) 0.35083(12) 0.0386(5) Uani 1 1 d . . . . .
H28A H 0.194749 0.534788 0.385802 0.058 Uiso 1 1 calc GR . . . .
H28B H 0.260727 0.498728 0.377369 0.058 Uiso 1 1 calc GR . . . .
H28C H 0.196261 0.491814 0.310661 0.058 Uiso 1 1 calc GR . . . .
C35 C 0.37261(9) 0.50054(11) 0.58932(11) 0.0293(4) Uani 1 1 d . . . . .
C29 C 0.51783(12) 0.95676(12) 0.28666(12) 0.0439(5) Uani 1 1 d . . . . .
H29 H 0.529741 1.002693 0.312033 0.053 Uiso 1 1 calc R . . . .
C30 C 0.53633(10) 0.89058(12) 0.32342(12) 0.0366(5) Uani 1 1 d . . . . .
H30 H 0.561599 0.890822 0.373836 0.044 Uiso 1 1 calc R . . . .
C31 C 0.51812(9) 0.82362(11) 0.28693(12) 0.0333(4) Uani 1 1 d . . . . .
H31 H 0.530398 0.777800 0.312399 0.040 Uiso 1 1 calc R . . . .
C32 C 0.30402(14) 0.75809(19) 0.05711(18) 0.0650(8) Uani 1 1 d . . . . .
H32 H 0.341875 0.763717 0.097025 0.078 Uiso 1 1 calc R . . . .
C33 C 0.27151(16) 0.69196(16) 0.04760(18) 0.0648(8) Uani 1 1 d . . . . .
H33 H 0.286524 0.651658 0.080856 0.078 Uiso 1 1 calc R . . . .
C34 C 0.21739(16) 0.68403(16) -0.0099(2) 0.0667(8) Uani 1 1 d . . . . .
H34 H 0.194615 0.638047 -0.016888 0.080 Uiso 1 1 calc R . . . .

loop_
_atom_site_aniso_label
_atom_site_aniso_U_11
_atom_site_aniso_U_22
_atom_site_aniso_U_33
_atom_site_aniso_U_23
_atom_site_aniso_U_13
_atom_site_aniso_U_12
Ga1 0.01341(9) 0.02153(10) 0.01264(9) 0.00048(7) 0.00330(6) 0.00076(6)
S1 0.0235(2) 0.0231(2) 0.0219(2) 0.00087(17) 0.00473(16) 0.00238(16)
F1 0.0253(5) 0.0477(7) 0.0423(7) -0.0019(6) 0.0051(5) 0.0003(5)
F2 0.0432(7) 0.0374(6) 0.0389(7) -0.0046(5) 0.0154(5) 0.0100(5)
F3 0.0459(7) 0.0444(7) 0.0411(7) 0.0210(6) 0.0122(6) 0.0155(6)
O1 0.0309(6) 0.0230(6) 0.0232(6) -0.0004(5) 0.0056(5) 0.0042(5)
O2 0.0306(7) 0.0284(7) 0.0420(8) -0.0011(6) 0.0050(6) -0.0030(6)
O3 0.0371(7) 0.0373(7) 0.0245(7) -0.0008(6) 0.0115(6) 0.0067(6)
N1 0.0151(6) 0.0205(6) 0.0132(6) 0.0002(5) 0.0042(5) -0.0001(5)
N2 0.0153(6) 0.0266(7) 0.0126(6) 0.0001(5) 0.0041(5) -0.0015(5)
N3 0.0152(6) 0.0267(7) 0.0129(6) -0.0007(6) 0.0030(5) -0.0018(5)
C1 0.0159(7) 0.0374(10) 0.0181(8) 0.0006(7) 0.0025(6) -0.0009(7)
C2 0.0158(7) 0.0176(7) 0.0142(7) -0.0004(6) 0.0046(6) -0.0003(6)
C3 0.0210(8) 0.0352(9) 0.0142(8) 0.0020(7) 0.0083(6) -0.0017(7)
C4 0.0225(8) 0.0354(9) 0.0128(7) 0.0016(7) 0.0068(6) -0.0020(7)
C5 0.0138(7) 0.0284(9) 0.0134(7) 0.0018(6) 0.0044(6) -0.0024(6)
C6 0.0194(8) 0.0280(9) 0.0164(8) 0.0011(7) 0.0080(6) -0.0002(6)
C7 0.0194(8) 0.0337(9) 0.0219(8) 0.0035(7) 0.0051(7) 0.0052(7)
C8 0.0175(8) 0.0393(10) 0.0215(9) 0.0044(8) 0.0016(7) -0.0011(7)
C9 0.0209(8) 0.0294(9) 0.0195(8) 0.0006(7) 0.0034(7) -0.0052(7)
C10 0.0187(7) 0.0261(8) 0.0169(8) 0.0019(7) 0.0064(6) -0.0023(6)
C11 0.0256(8) 0.0276(9) 0.0275(9) -0.0039(8) 0.0106(7) 0.0000(7)
C12 0.0475(12) 0.0350(10) 0.0296(10) -0.0064(9) 0.0194(9) -0.0037(9)
C13 0.0569(13) 0.0311(10) 0.0416(12) 0.0016(9) 0.0247(11) -0.0006(9)
C14 0.0199(8) 0.0256(8) 0.0258(9) -0.0024(7) 0.0040(7) -0.0017(7)
C15 0.0310(10) 0.0337(10) 0.0346(10) -0.0096(9) 0.0072(8) -0.0012(8)
C16 0.0436(11) 0.0317(10) 0.0319(10) 0.0069(9) 0.0063(9) 0.0049(9)
C17 0.0163(7) 0.0296(9) 0.0120(7) -0.0044(6) 0.0030(6) -0.0031(6)
C18 0.0207(8) 0.0305(9) 0.0144(8) -0.0021(7) 0.0040(6) -0.0003(7)
C19 0.0195(8) 0.0403(10) 0.0203(9) -0.0005(8) -0.0011(7) 0.0005(7)
C20 0.0220(8) 0.0417(11) 0.0255(9) -0.0054(8) 0.0026(7) -0.0102(8)
C21 0.0286(9) 0.0293(9) 0.0272(9) -0.0046(8) 0.0076(7) -0.0077(7)
C22 0.0217(8) 0.0286(9) 0.0155(8) -0.0035(7) 0.0064(6) -0.0007(7)
C23 0.0249(8) 0.0313(9) 0.0187(8) 0.0005(7) -0.0009(7) -0.0003(7)
C24 0.0401(11) 0.0438(12) 0.0218(9) 0.0065(9) 0.0024(8) -0.0060(9)
C25 0.0344(10) 0.0370(11) 0.0360(11) 0.0029(9) 0.0020(9) 0.0074(9)
C26 0.0252(8) 0.0261(9) 0.0227(8) -0.0041(7) 0.0040(7) 0.0005(7)
C27 0.0328(10) 0.0415(11) 0.0355(11) -0.0076(9) 0.0122(9) 0.0058(8)
C28 0.0419(11) 0.0326(10) 0.0404(12) 0.0049(9) 0.0093(9) 0.0036(9)
C35 0.0299(9) 0.0304(9) 0.0277(9) 0.0040(8) 0.0078(8) 0.0054(7)
C29 0.0637(15) 0.0351(11) 0.0379(11) -0.0075(10) 0.0225(11) -0.0079(10)
C30 0.0386(11) 0.0451(12) 0.0281(10) -0.0011(9) 0.0123(8) -0.0053(9)
C31 0.0313(10) 0.0344(10) 0.0379(11) 0.0068(9) 0.0159(8) 0.0026(8)
C32 0.0518(16) 0.085(2) 0.0589(17) -0.0082(16) 0.0151(13) 0.0076(15)
C33 0.085(2) 0.0488(15) 0.0697(19) 0.0203(14) 0.0363(17) 0.0231(15)
C34 0.080(2) 0.0424(14) 0.087(2) -0.0050(15) 0.0383(18) -0.0132(14)

loop_
_atom_type_symbol
_atom_type_description
_atom_type_scat_dispersion_real
_atom_type_scat_dispersion_imag
_atom_type_scat_source
C C 0.0033 0.0016 'International Tables Vol C Tables 4.2.6.8 and 6.1.1.4'
H H 0.0000 0.0000 'International Tables Vol C Tables 4.2.6.8 and 6.1.1.4'
F F 0.0171 0.0103 'International Tables Vol C Tables 4.2.6.8 and 6.1.1.4'
Ga Ga 0.2307 1.6083 'International Tables Vol C Tables 4.2.6.8 and 6.1.1.4'
N N 0.0061 0.0033 'International Tables Vol C Tables 4.2.6.8 and 6.1.1.4'
O O 0.0106 0.0060 'International Tables Vol C Tables 4.2.6.8 and 6.1.1.4'
S S 0.1246 0.1234 'International Tables Vol C Tables 4.2.6.8 and 6.1.1.4'

loop_
_geom_angle_atom_site_label_1
_geom_angle_atom_site_label_2
_geom_angle_atom_site_label_3
_geom_angle
_geom_angle_site_symmetry_1
_geom_angle_site_symmetry_3
_geom_angle_publ_flag
O1 Ga1 Ga1 104.76(4) . 7_566 ?
N1 Ga1 Ga1 43.05(4) 7_566 7_566 ?
N1 Ga1 Ga1 43.18(4) . 7_566 ?
N1 Ga1 O1 97.39(5) . . ?
N1 Ga1 O1 104.06(5) 7_566 . ?
N1 Ga1 N1 86.23(6) . 7_566 ?
N1 Ga1 C1 131.13(7) . . ?
C1 Ga1 Ga1 150.67(6) . 7_566 ?
C1 Ga1 O1 104.57(7) . . ?
C1 Ga1 N1 127.95(7) . 7_566 ?
O1 S1 C35 102.89(8) . . ?
O2 S1 O1 113.23(8) . . ?
O2 S1 O3 118.03(9) . . ?
O2 S1 C35 103.00(9) . . ?
O3 S1 O1 112.21(8) . . ?
O3 S1 C35 105.44(8) . . ?
S1 O1 Ga1 125.40(8) . . ?
Ga1 N1 Ga1 93.77(6) . 7_566 ?
C2 N1 Ga1 134.99(11) . . ?
C2 N1 Ga1 131.00(11) . 7_566 ?
C2 N2 C3 109.91(13) . . ?
C2 N2 C5 130.77(13) . . ?
C3 N2 C5 118.17(13) . . ?
C2 N3 C4 110.11(13) . . ?
C2 N3 C17 129.16(14) . . ?
C4 N3 C17 119.57(13) . . ?
Ga1 C1 H1A 109.5 . . ?
Ga1 C1 H1B 109.5 . . ?
Ga1 C1 H1C 109.5 . . ?
H1A C1 H1B 109.5 . . ?
H1A C1 H1C 109.5 . . ?
H1B C1 H1C 109.5 . . ?
N1 C2 N2 127.40(14) . . ?
N1 C2 N3 128.41(14) . . ?
N3 C2 N2 104.17(13) . . ?
N2 C3 H3 126.1 . . ?
C4 C3 N2 107.90(14) . . ?
C4 C3 H3 126.1 . . ?
N3 C4 H4 126.1 . . ?
C3 C4 N3 107.87(14) . . ?
C3 C4 H4 126.1 . . ?
C6 C5 N2 117.25(14) . . ?
C10 C5 N2 119.25(14) . . ?
C10 C5 C6 122.88(15) . . ?
C5 C6 C11 123.31(15) . . ?
C7 C6 C5 117.35(15) . . ?
C7 C6 C11 119.34(15) . . ?
C6 C7 H7 119.5 . . ?
C8 C7 C6 120.93(16) . . ?
C8 C7 H7 119.5 . . ?
C7 C8 H8 119.8 . . ?
C7 C8 C9 120.41(16) . . ?
C9 C8 H8 119.8 . . ?
C8 C9 H9 119.3 . . ?
C8 C9 C10 121.36(16) . . ?
C10 C9 H9 119.3 . . ?
C5 C10 C14 121.31(14) . . ?
C9 C10 C5 117.03(15) . . ?
C9 C10 C14 121.64(15) . . ?
C6 C11 H11 107.7 . . ?
C6 C11 C12 111.92(15) . . ?
C6 C11 C13 111.29(16) . . ?
C12 C11 H11 107.7 . . ?
C13 C11 H11 107.7 . . ?
C13 C11 C12 110.31(16) . . ?
C11 C12 H12A 109.5 . . ?
C11 C12 H12B 109.5 . . ?
C11 C12 H12C 109.5 . . ?
H12A C12 H12B 109.5 . . ?
H12A C12 H12C 109.5 . . ?
H12B C12 H12C 109.5 . . ?
C11 C13 H13A 109.5 . . ?
C11 C13 H13B 109.5 . . ?
C11 C13 H13C 109.5 . . ?
H13A C13 H13B 109.5 . . ?
H13A C13 H13C 109.5 . . ?
H13B C13 H13C 109.5 . . ?
C10 C14 H14 107.7 . . ?
C10 C14 C15 112.31(14) . . ?
C10 C14 C16 111.42(15) . . ?
C15 C14 H14 107.7 . . ?
C15 C14 C16 109.94(16) . . ?
C16 C14 H14 107.7 . . ?
C14 C15 H15A 109.5 . . ?
C14 C15 H15B 109.5 . . ?
C14 C15 H15C 109.5 . . ?
H15A C15 H15B 109.5 . . ?
H15A C15 H15C 109.5 . . ?
H15B C15 H15C 109.5 . . ?
C14 C16 H16A 109.5 . . ?
C14 C16 H16B 109.5 . . ?
C14 C16 H16C 109.5 . . ?
H16A C16 H16B 109.5 . . ?
H16A C16 H16C 109.5 . . ?
H16B C16 H16C 109.5 . . ?
C18 C17 N3 118.41(15) . . ?
C18 C17 C22 122.56(15) . . ?
C22 C17 N3 118.33(14) . . ?
C17 C18 C23 124.16(15) . . ?
C19 C18 C17 116.93(16) . . ?
C19 C18 C23 118.80(15) . . ?
C18 C19 H19 119.3 . . ?
C20 C19 C18 121.45(17) . . ?
C20 C19 H19 119.3 . . ?
C19 C20 H20 119.8 . . ?
C19 C20 C21 120.42(16) . . ?
C21 C20 H20 119.8 . . ?
C20 C21 H21 119.4 . . ?
C20 C21 C22 121.14(18) . . ?
C22 C21 H21 119.4 . . ?
C17 C22 C26 122.55(15) . . ?
C21 C22 C17 117.24(16) . . ?
C21 C22 C26 119.81(16) . . ?
C18 C23 H23 108.4 . . ?
C18 C23 C24 110.22(15) . . ?
C18 C23 C25 112.35(16) . . ?
C24 C23 H23 108.4 . . ?
C25 C23 H23 108.4 . . ?
C25 C23 C24 108.97(16) . . ?
C23 C24 H24A 109.5 . . ?
C23 C24 H24B 109.5 . . ?
C23 C24 H24C 109.5 . . ?
H24A C24 H24B 109.5 . . ?
H24A C24 H24C 109.5 . . ?
H24B C24 H24C 109.5 . . ?
C23 C25 H25A 109.5 . . ?
C23 C25 H25B 109.5 . . ?
C23 C25 H25C 109.5 . . ?
H25A C25 H25B 109.5 . . ?
H25A C25 H25C 109.5 . . ?
H25B C25 H25C 109.5 . . ?
C22 C26 H26 108.0 . . ?
C22 C26 C27 109.25(15) . . ?
C22 C26 C28 114.05(15) . . ?
C27 C26 H26 108.0 . . ?
C28 C26 H26 108.0 . . ?
C28 C26 C27 109.25(16) . . ?
C26 C27 H27A 109.5 . . ?
C26 C27 H27B 109.5 . . ?
C26 C27 H27C 109.5 . . ?
H27A C27 H27B 109.5 . . ?
H27A C27 H27C 109.5 . . ?
H27B C27 H27C 109.5 . . ?
C26 C28 H28A 109.5 . . ?
C26 C28 H28B 109.5 . . ?
C26 C28 H28C 109.5 . . ?
H28A C28 H28B 109.5 . . ?
H28A C28 H28C 109.5 . . ?
H28B C28 H28C 109.5 . . ?
F1 C35 S1 111.94(13) . . ?
F1 C35 F3 107.90(15) . . ?
F2 C35 S1 111.26(13) . . ?
F2 C35 F1 108.08(15) . . ?
F2 C35 F3 108.15(16) . . ?
F3 C35 S1 109.38(13) . . ?
C29 C29 H29 119.9 2_655 . ?
C29 C29 C30 120.28(13) 2_655 . ?
C30 C29 H29 119.9 . . ?
C29 C30 H30 120.0 . . ?
C29 C30 C31 119.9(2) . . ?
C31 C30 H30 120.0 . . ?
C30 C31 C31 119.76(12) . 2_655 ?
C30 C31 H31 120.1 . . ?
C31 C31 H31 120.1 2_655 . ?
C33 C32 H32 119.8 . . ?
C34 C32 H32 119.8 7_565 . ?
C34 C32 C33 120.4(3) 7_565 . ?
C32 C33 H33 120.2 . . ?
C34 C33 C32 119.6(3) . . ?
C34 C33 H33 120.2 . . ?
C32 C34 C33 120.0(3) 7_565 . ?
C32 C34 H34 120.0 7_565 . ?
C33 C34 H34 120.0 . . ?

loop_
_geom_bond_atom_site_label_1
_geom_bond_atom_site_label_2
_geom_bond_distance
_geom_bond_site_symmetry_2
_geom_bond_publ_flag
Ga1 Ga1 2.8255(3) 7_566 ?
Ga1 O1 2.0416(12) . ?
Ga1 N1 1.9328(13) . ?
Ga1 N1 1.9377(13) 7_566 ?
Ga1 C1 1.9355(16) . ?
S1 O1 1.4739(13) . ?
S1 O2 1.4255(14) . ?
S1 O3 1.4305(14) . ?
S1 C35 1.8361(19) . ?
F1 C35 1.331(2) . ?
F2 C35 1.326(2) . ?
F3 C35 1.333(2) . ?
N1 C2 1.319(2) . ?
N2 C2 1.385(2) . ?
N2 C3 1.397(2) . ?
N2 C5 1.446(2) . ?
N3 C2 1.382(2) . ?
N3 C4 1.395(2) . ?
N3 C17 1.454(2) . ?
C1 H1A 0.9800 . ?
C1 H1B 0.9800 . ?
C1 H1C 0.9800 . ?
C3 H3 0.9500 . ?
C3 C4 1.325(2) . ?
C4 H4 0.9500 . ?
C5 C6 1.402(2) . ?
C5 C10 1.402(2) . ?
C6 C7 1.398(2) . ?
C6 C11 1.522(2) . ?
C7 H7 0.9500 . ?
C7 C8 1.380(3) . ?
C8 H8 0.9500 . ?
C8 C9 1.382(3) . ?
C9 H9 0.9500 . ?
C9 C10 1.396(2) . ?
C10 C14 1.517(2) . ?
C11 H11 1.0000 . ?
C11 C12 1.529(3) . ?
C11 C13 1.523(3) . ?
C12 H12A 0.9800 . ?
C12 H12B 0.9800 . ?
C12 H12C 0.9800 . ?
C13 H13A 0.9800 . ?
C13 H13B 0.9800 . ?
C13 H13C 0.9800 . ?
C14 H14 1.0000 . ?
C14 C15 1.528(3) . ?
C14 C16 1.528(3) . ?
C15 H15A 0.9800 . ?
C15 H15B 0.9800 . ?
C15 H15C 0.9800 . ?
C16 H16A 0.9800 . ?
C16 H16B 0.9800 . ?
C16 H16C 0.9800 . ?
C17 C18 1.405(2) . ?
C17 C22 1.405(2) . ?
C18 C19 1.401(2) . ?
C18 C23 1.519(2) . ?
C19 H19 0.9500 . ?
C19 C20 1.372(3) . ?
C20 H20 0.9500 . ?
C20 C21 1.383(3) . ?
C21 H21 0.9500 . ?
C21 C22 1.395(2) . ?
C22 C26 1.524(2) . ?
C23 H23 1.0000 . ?
C23 C24 1.539(3) . ?
C23 C25 1.530(3) . ?
C24 H24A 0.9800 . ?
C24 H24B 0.9800 . ?
C24 H24C 0.9800 . ?
C25 H25A 0.9800 . ?
C25 H25B 0.9800 . ?
C25 H25C 0.9800 . ?
C26 H26 1.0000 . ?
C26 C27 1.534(3) . ?
C26 C28 1.524(3) . ?
C27 H27A 0.9800 . ?
C27 H27B 0.9800 . ?
C27 H27C 0.9800 . ?
C28 H28A 0.9800 . ?
C28 H28B 0.9800 . ?
C28 H28C 0.9800 . ?
C29 C29 1.374(5) 2_655 ?
C29 H29 0.9500 . ?
C29 C30 1.374(3) . ?
C30 H30 0.9500 . ?
C30 C31 1.384(3) . ?
C31 C31 1.387(4) 2_655 ?
C31 H31 0.9500 . ?
C32 H32 0.9500 . ?
C32 C33 1.364(4) . ?
C32 C34 1.359(4) 7_565 ?
C33 H33 0.9500 . ?
C33 C34 1.362(4) . ?
C34 H34 0.9500 . ?

loop_
_geom_torsion_atom_site_label_1
_geom_torsion_atom_site_label_2
_geom_torsion_atom_site_label_3
_geom_torsion_atom_site_label_4
_geom_torsion
_geom_torsion_site_symmetry_1
_geom_torsion_site_symmetry_2
_geom_torsion_site_symmetry_3
_geom_torsion_site_symmetry_4
_geom_torsion_publ_flag
Ga1 N1 C2 N2 -31.5(3) . . . . ?
Ga1 N1 C2 N2 141.35(14) 7_566 . . . ?
Ga1 N1 C2 N3 -36.7(2) 7_566 . . . ?
Ga1 N1 C2 N3 150.36(14) . . . . ?
O1 S1 C35 F1 52.49(15) . . . . ?
O1 S1 C35 F2 -68.56(15) . . . . ?
O1 S1 C35 F3 172.02(13) . . . . ?
O2 S1 O1 Ga1 137.01(9) . . . . ?
O2 S1 C35 F1 170.41(13) . . . . ?
O2 S1 C35 F2 49.36(15) . . . . ?
O2 S1 C35 F3 -70.06(15) . . . . ?
O3 S1 O1 Ga1 0.32(12) . . . . ?
O3 S1 C35 F1 -65.25(15) . . . . ?
O3 S1 C35 F2 173.70(13) . . . . ?
O3 S1 C35 F3 54.28(15) . . . . ?
N2 C3 C4 N3 -0.7(2) . . . . ?
N2 C5 C6 C7 169.20(14) . . . . ?
N2 C5 C6 C11 -11.6(2) . . . . ?
N2 C5 C10 C9 -169.88(14) . . . . ?
N2 C5 C10 C14 8.6(2) . . . . ?
N3 C17 C18 C19 175.81(15) . . . . ?
N3 C17 C18 C23 -0.2(2) . . . . ?
N3 C17 C22 C21 -176.28(15) . . . . ?
N3 C17 C22 C26 -3.6(2) . . . . ?
C2 N2 C3 C4 -0.5(2) . . . . ?
C2 N2 C5 C6 95.5(2) . . . . ?
C2 N2 C5 C10 -93.3(2) . . . . ?
C2 N3 C4 C3 1.7(2) . . . . ?
C2 N3 C17 C18 125.43(18) . . . . ?
C2 N3 C17 C22 -63.9(2) . . . . ?
C3 N2 C2 N1 -176.97(16) . . . . ?
C3 N2 C2 N3 1.49(18) . . . . ?
C3 N2 C5 C6 -70.9(2) . . . . ?
C3 N2 C5 C10 100.26(18) . . . . ?
C4 N3 C2 N1 176.50(16) . . . . ?
C4 N3 C2 N2 -1.93(18) . . . . ?
C4 N3 C17 C18 -68.2(2) . . . . ?
C4 N3 C17 C22 102.48(19) . . . . ?
C5 N2 C2 N1 15.7(3) . . . . ?
C5 N2 C2 N3 -165.81(15) . . . . ?
C5 N2 C3 C4 168.61(15) . . . . ?
C5 C6 C7 C8 0.7(3) . . . . ?
C5 C6 C11 C12 112.08(19) . . . . ?
C5 C6 C11 C13 -123.99(18) . . . . ?
C5 C10 C14 C15 150.93(16) . . . . ?
C5 C10 C14 C16 -85.2(2) . . . . ?
C6 C5 C10 C9 0.8(2) . . . . ?
C6 C5 C10 C14 179.26(15) . . . . ?
C6 C7 C8 C9 1.1(3) . . . . ?
C7 C6 C11 C12 -68.7(2) . . . . ?
C7 C6 C11 C13 55.2(2) . . . . ?
C7 C8 C9 C10 -2.0(3) . . . . ?
C8 C9 C10 C5 1.0(2) . . . . ?
C8 C9 C10 C14 -177.41(16) . . . . ?
C9 C10 C14 C15 -30.7(2) . . . . ?
C9 C10 C14 C16 93.16(19) . . . . ?
C10 C5 C6 C7 -1.7(2) . . . . ?
C10 C5 C6 C11 177.56(16) . . . . ?
C11 C6 C7 C8 -178.55(16) . . . . ?
C17 N3 C2 N1 -16.1(3) . . . . ?
C17 N3 C2 N2 165.48(15) . . . . ?
C17 N3 C4 C3 -167.08(15) . . . . ?
C17 C18 C19 C20 -1.5(3) . . . . ?
C17 C18 C23 C24 104.50(19) . . . . ?
C17 C18 C23 C25 -133.76(18) . . . . ?
C17 C22 C26 C27 -80.1(2) . . . . ?
C17 C22 C26 C28 157.31(17) . . . . ?
C18 C17 C22 C21 -6.0(2) . . . . ?
C18 C17 C22 C26 166.63(16) . . . . ?
C18 C19 C20 C21 -1.8(3) . . . . ?
C19 C18 C23 C24 -71.5(2) . . . . ?
C19 C18 C23 C25 50.3(2) . . . . ?
C19 C20 C21 C22 1.3(3) . . . . ?
C20 C21 C22 C17 2.5(3) . . . . ?
C20 C21 C22 C26 -170.40(17) . . . . ?
C21 C22 C26 C27 92.3(2) . . . . ?
C21 C22 C26 C28 -30.2(2) . . . . ?
C22 C17 C18 C19 5.6(3) . . . . ?
C22 C17 C18 C23 -170.45(16) . . . . ?
C23 C18 C19 C20 174.70(17) . . . . ?
C35 S1 O1 Ga1 -112.54(10) . . . . ?
C29 C29 C30 C31 -1.1(4) 2_655 . . . ?
C29 C30 C31 C31 0.8(4) . . . 2_655 ?
C32 C33 C34 C32 -0.2(5) . . . 7_565 ?
C34 C32 C33 C34 0.2(5) 7_565 . . . ?
